data_2243767
loop_
_publ_author_name
'Allah, Omyma A. Abd'
'Kaur, Manpreet'
'Akkurt, Mehmet'
'Mohamed, Shaaban K.'
'Tamam, Asmaa H. A.'
'Elgarhy, Sahar M. I.'
'Jasinski, Jerry P.'

_publ_section_title
;
 Crystal structures of
 1-(4-chlorophenyl)-4-(4-methylphenyl)-2,5-dioxo-1,2,5,6,7,8-hexahydroquinoline-3-carboxylic
 acid and
 4-(4-methoxyphenyl)-1-(4-methylphenyl)-2,5-dioxo-1,2,5,6,7,8-hexahydroquinoline-3-carbonitrile
;
_journal_coeditor_code YZ2005
_journal_issue 4
_journal_name_full 'Acta Crystallographica Section E'
_journal_page_first 351
_journal_page_last 355
_journal_paper_doi 10.1107/S2056989021002140
_journal_volume 77
_journal_year 2021
_chemical_formula_iupac 'C24 H22 N2 O3'
_chemical_formula_moiety 'C24 H22 N2 O3'
_chemical_formula_sum 'C24 H22 N2 O3'
_chemical_formula_weight 386.43
_chemical_name_systematic 4-(4-Methoxyphenyl)-1-(4-methylphenyl)-2,5-dioxo-1,2,5,6,7,8-hexahydroquinoline-3-carbonitrile
_space_group_crystal_system monoclinic
_space_group_IT_number 14
_space_group_name_Hall '-P 2ybc'
_space_group_name_H-M_alt 'P 1 21/c 1'
_atom_sites_solution_hydrogens geom
_atom_sites_solution_primary dual
_audit_creation_method SHELXL-2018/3
_cell_angle_alpha 90
_cell_angle_beta 93.797(2)
_cell_angle_gamma 90
_cell_formula_units_Z 8
_cell_length_a 10.3486(2)
_cell_length_b 13.9969(3)
_cell_length_c 27.5353(5)
_cell_measurement_reflns_used 3849
_cell_measurement_temperature 173(2)
_cell_measurement_theta_max 70.7530
_cell_measurement_theta_min 4.2730
_cell_volume 3979.69(14)
_computing_cell_refinement
;
CrysAlisPro (Rigaku OD, 2015)
;
_computing_data_collection
;
CrysAlisPro (Rigaku OD, 2015)
;
_computing_data_reduction
;
CrysAlisPro (Rigaku OD, 2015)
;
_computing_molecular_graphics
;
<i>OLEX2</i> (Dolomanov <i>et al.</i>,  2009)
;
_computing_publication_material
;
<i>OLEX2</i> (Dolomanov <i>et al.</i>,  2009)
;
_computing_structure_refinement
;
ShelXL (Sheldrick, 2015a)
;
_computing_structure_solution
;
ShelXT (Sheldrick, 2015b)
;
_diffrn_ambient_temperature 173(2)
_diffrn_detector 'CCD plate'
_diffrn_detector_area_resol_mean 16.0416
_diffrn_measured_fraction_theta_full 0.998
_diffrn_measured_fraction_theta_max 0.978
_diffrn_measurement_device 'four-circle diffractometer'
_diffrn_measurement_device_type 'Rigaku Oxford Diffraction Xcalibur, Eos, Gemini'
_diffrn_measurement_method '\w scans'
_diffrn_radiation_type CuK\a
_diffrn_radiation_wavelength 1.54184
_diffrn_reflns_av_R_equivalents 0.0267
_diffrn_reflns_av_unetI/netI 0.0428
_diffrn_reflns_limit_h_max 12
_diffrn_reflns_limit_h_min -9
_diffrn_reflns_limit_k_max 16
_diffrn_reflns_limit_k_min -10
_diffrn_reflns_limit_l_max 33
_diffrn_reflns_limit_l_min -26
_diffrn_reflns_number 15107
_diffrn_reflns_theta_full 67.684
_diffrn_reflns_theta_max 71.435
_diffrn_reflns_theta_min 3.544
_exptl_absorpt_coefficient_mu 0.690
_exptl_absorpt_correction_T_max 1.00000
_exptl_absorpt_correction_T_min 0.94455
_exptl_absorpt_correction_type multi-scan
_exptl_absorpt_process_details
;
(CrysAlisPro; Rigaku OD, 2015)
;
_exptl_crystal_colour orange
_exptl_crystal_density_diffrn 1.290
_exptl_crystal_description irregular
_exptl_crystal_F_000 1632
_exptl_crystal_size_max 0.12
_exptl_crystal_size_mid 0.08
_exptl_crystal_size_min 0.04
_refine_diff_density_max 0.250
_refine_diff_density_min -0.163
_refine_ls_extinction_method none
_refine_ls_goodness_of_fit_ref 1.035
_refine_ls_hydrogen_treatment constr
_refine_ls_matrix_type full
_refine_ls_number_parameters 555
_refine_ls_number_reflns 7579
_refine_ls_number_restraints 36
_refine_ls_restrained_S_all 1.041
_refine_ls_R_factor_all 0.0741
_refine_ls_R_factor_gt 0.0487
_refine_ls_shift/su_max 0.000
_refine_ls_shift/su_mean 0.000
_refine_ls_structure_factor_coef Fsqd
_refine_ls_weighting_details 'w=1/[\s^2^(Fo^2^)+(0.0628P)^2^+0.1965P] where P=(Fo^2^+2Fc^2^)/3'
_refine_ls_weighting_scheme calc
_refine_ls_wR_factor_gt 0.1228
_refine_ls_wR_factor_ref 0.1390
_reflns_number_gt 5380
_reflns_number_total 7579
_reflns_threshold_expression 'I > 2\s(I)'
_cod_data_source_file yz2005sup1.cif
_cod_data_source_block II
_cod_original_sg_symbol_H-M 'P 21/c'
_cod_database_code 2243767
_shelx_space_group_comment
;
The symmetry employed for this shelxl refinement is uniquely defined
by the following loop, which should always be used as a source of
symmetry information in preference to the above space-group names.
They are only intended as comments.
;

loop_
_space_group_symop_operation_xyz
'x, y, z'
'-x, y+1/2, -z+1/2'
'-x, -y, -z'
'x, -y-1/2, z-1/2'

loop_
_atom_site_type_symbol
_atom_site_label
_atom_site_fract_x
_atom_site_fract_y
_atom_site_fract_z
_atom_site_U_iso_or_equiv
_atom_site_adp_type
_atom_site_calc_flag
_atom_site_occupancy
_atom_site_disorder_assembly
_atom_site_disorder_group
O O1A 0.36261(17) 0.53971(14) 0.33466(6) 0.0704(5) Uani d 1 . .
O O2A 0.78343(15) 0.78301(13) 0.24000(6) 0.0635(4) Uani d 1 . .
O O3A 0.5360(2) 0.99458(16) 0.43140(8) 0.0866(6) Uani d 1 . .
N N1A 0.40024(16) 0.60665(14) 0.26190(6) 0.0490(4) Uani d 1 . .
N N2A 0.6257(3) 0.56408(18) 0.41665(8) 0.0773(6) Uani d 1 . .
C C1A 0.4369(2) 0.57641(15) 0.30847(7) 0.0502(5) Uani d 1 . .
C C2A 0.5814(2) 0.58943(16) 0.32306(7) 0.0499(5) Uani d 1 . .
H H2A 0.628554 0.537522 0.306612 0.060 Uiso calc 1 . .
C C3A 0.63700(18) 0.68516(15) 0.30610(7) 0.0462(4) Uani d 1 . .
H H3A 0.733419 0.678557 0.307960 0.055 Uiso calc 1 . .
C C4A 0.59327(19) 0.69818(15) 0.25308(7) 0.0440(4) Uani d 1 . .
C C5A 0.6773(2) 0.75536(16) 0.22368(8) 0.0509(5) Uani d 1 . .
C C6A 0.6240(7) 0.7794(6) 0.1737(2) 0.093(3) Uani d 0.670(11) A 1
H H6A1 0.647523 0.846564 0.167295 0.112 Uiso calc 0.670(11) A 1
H H6A2 0.669856 0.739274 0.150722 0.112 Uiso calc 0.670(11) A 1
C C7A 0.4928(5) 0.7699(5) 0.16172(18) 0.0727(19) Uani d 0.670(11) A 1
H H7A1 0.478234 0.768970 0.125825 0.087 Uiso calc 0.670(11) A 1
H H7A2 0.447588 0.826567 0.173844 0.087 Uiso calc 0.670(11) A 1
C C8A 0.4343(10) 0.6823(10) 0.1818(3) 0.058(3) Uani d 0.670(11) A 1
H H8A1 0.454564 0.627035 0.161223 0.070 Uiso calc 0.670(11) A 1
H H8A2 0.338993 0.689814 0.180160 0.070 Uiso calc 0.670(11) A 1
C C6AA 0.6417(13) 0.7776(12) 0.1706(4) 0.081(6) Uani d 0.330(11) A 2
H H6A3 0.609006 0.843920 0.167569 0.097 Uiso calc 0.330(11) A 2
H H6A4 0.719692 0.772369 0.151825 0.097 Uiso calc 0.330(11) A 2
C C7AA 0.5411(9) 0.7106(9) 0.1504(2) 0.062(3) Uani d 0.330(11) A 2
H H7A3 0.587817 0.655632 0.137269 0.074 Uiso calc 0.330(11) A 2
H H7A4 0.496696 0.743252 0.122131 0.074 Uiso calc 0.330(11) A 2
C C8AA 0.4327(18) 0.668(2) 0.1804(5) 0.054(5) Uani d 0.330(11) A 2
H H8A3 0.354750 0.708882 0.177077 0.064 Uiso calc 0.330(11) A 2
H H8A4 0.408875 0.603398 0.167990 0.064 Uiso calc 0.330(11) A 2
C C9A 0.48142(19) 0.66155(15) 0.23353(7) 0.0454(4) Uani d 1 . .
C C10A 0.60548(19) 0.76995(15) 0.33746(7) 0.0453(4) Uani d 1 . .
C C11A 0.6939(2) 0.79817(18) 0.37505(8) 0.0580(5) Uani d 1 . .
H H11A 0.773514 0.764736 0.380089 0.070 Uiso calc 1 . .
C C12A 0.6683(2) 0.8734(2) 0.40504(9) 0.0664(6) Uani d 1 . .
H H12A 0.730490 0.891710 0.430239 0.080 Uiso calc 1 . .
C C13A 0.5529(2) 0.92254(17) 0.39877(9) 0.0594(6) Uani d 1 . .
C C14A 0.4648(2) 0.89723(17) 0.36131(9) 0.0588(5) Uani d 1 . .
H H14A 0.385742 0.931387 0.356279 0.071 Uiso calc 1 . .
C C15A 0.4919(2) 0.82139(17) 0.33077(8) 0.0528(5) Uani d 1 . .
H H15A 0.430961 0.804786 0.304833 0.063 Uiso calc 1 . .
C C16A 0.2677(2) 0.58533(16) 0.24393(7) 0.0478(5) Uani d 1 . .
C C17A 0.2392(2) 0.50222(18) 0.21912(10) 0.0633(6) Uani d 1 . .
H H17A 0.305254 0.456910 0.214024 0.076 Uiso calc 1 . .
C C18A 0.1124(3) 0.48517(19) 0.20156(10) 0.0689(7) Uani d 1 . .
H H18A 0.092331 0.427678 0.184344 0.083 Uiso calc 1 . .
C C19A 0.0151(2) 0.55004(18) 0.20862(8) 0.0574(5) Uani d 1 . .
C C20A 0.0455(2) 0.63227(18) 0.23423(8) 0.0568(5) Uani d 1 . .
H H20A -0.020731 0.677108 0.239908 0.068 Uiso calc 1 . .
C C21A 0.1721(2) 0.65056(16) 0.25189(7) 0.0521(5) Uani d 1 . .
H H21A 0.192371 0.707754 0.269352 0.062 Uiso calc 1 . .
C C22A 0.6045(2) 0.57437(17) 0.37597(8) 0.0578(5) Uani d 1 . .
C C23A 0.4110(3) 1.0295(3) 0.43679(13) 0.0962(10) Uani d 1 . .
H H23A 0.378518 1.060752 0.406571 0.144 Uiso calc 1 . .
H H23B 0.413342 1.075712 0.463558 0.144 Uiso calc 1 . .
H H23C 0.353668 0.976341 0.444030 0.144 Uiso calc 1 . .
C C24A -0.1230(3) 0.5333(2) 0.18813(11) 0.0803(8) Uani d 1 . .
H H24A -0.183518 0.561316 0.210066 0.120 Uiso calc 1 . .
H H24B -0.139106 0.464541 0.185086 0.120 Uiso calc 1 . .
H H24C -0.135458 0.563409 0.156018 0.120 Uiso calc 1 . .
O O1B 0.88611(15) 0.55891(11) 0.33264(6) 0.0597(4) Uani d 1 . .
O O2B 1.17002(16) 0.19933(11) 0.42029(6) 0.0623(4) Uani d 1 . .
O O3B 0.61297(18) 0.20781(13) 0.49274(7) 0.0735(5) Uani d 1 . .
N N1B 1.05243(16) 0.52114(12) 0.38701(6) 0.0442(4) Uani d 1 . .
N N2B 0.7586(3) 0.37087(19) 0.27435(9) 0.0866(8) Uani d 1 . .
C C1B 0.96338(19) 0.50067(15) 0.34912(7) 0.0445(4) Uani d 1 . .
C C2B 0.9722(2) 0.40016(16) 0.32852(7) 0.0473(5) Uani d 1 . .
H H2B 1.045583 0.399447 0.306669 0.057 Uiso calc 1 . .
C C3B 0.99990(19) 0.32262(14) 0.36769(7) 0.0445(4) Uani d 1 . .
H H3B 1.028406 0.263711 0.350848 0.053 Uiso calc 1 . .
C C4B 1.11285(18) 0.35722(14) 0.40066(6) 0.0409(4) Uani d 1 . .
C C5B 1.19280(19) 0.28396(15) 0.42658(7) 0.0459(4) Uani d 1 . .
C C6B 1.3012(2) 0.31731(17) 0.46160(8) 0.0566(5) Uani d 1 . .
H H6BA 1.372469 0.270099 0.462105 0.068 Uiso calc 1 . .
H H6BB 1.269539 0.320138 0.494725 0.068 Uiso calc 1 . .
C C7B 1.3531(2) 0.41394(17) 0.44876(8) 0.0546(5) Uani d 1 . .
H H7BA 1.398831 0.408795 0.418402 0.066 Uiso calc 1 . .
H H7BB 1.416456 0.435436 0.475017 0.066 Uiso calc 1 . .
C C8B 1.2457(2) 0.48714(16) 0.44186(7) 0.0496(5) Uani d 1 . .
H H8BA 1.213782 0.503444 0.473927 0.060 Uiso calc 1 . .
H H8BB 1.280653 0.546139 0.427828 0.060 Uiso calc 1 . .
C C9B 1.13513(18) 0.45094(14) 0.40896(6) 0.0409(4) Uani d 1 . .
C C10B 0.88665(18) 0.29520(14) 0.39738(7) 0.0438(4) Uani d 1 . .
C C11B 0.8175(2) 0.36257(15) 0.42189(8) 0.0490(5) Uani d 1 . .
H H11B 0.834148 0.428504 0.417023 0.059 Uiso calc 1 . .
C C12B 0.7244(2) 0.33612(16) 0.45338(8) 0.0529(5) Uani d 1 . .
H H12B 0.677947 0.383529 0.469731 0.064 Uiso calc 1 . .
C C13B 0.6998(2) 0.24062(16) 0.46077(8) 0.0524(5) Uani d 1 . .
C C14B 0.7626(2) 0.17243(16) 0.43470(9) 0.0596(6) Uani d 1 . .
H H14B 0.742172 0.106745 0.438278 0.072 Uiso calc 1 . .
C C15B 0.8550(2) 0.19959(16) 0.40346(8) 0.0552(5) Uani d 1 . .
H H15B 0.897639 0.152078 0.385788 0.066 Uiso calc 1 . .
C C16B 1.05339(19) 0.61852(14) 0.40490(7) 0.0439(4) Uani d 1 . .
C C17B 1.0002(2) 0.64075(17) 0.44792(8) 0.0591(5) Uani d 1 . .
H H17B 0.964595 0.591822 0.466862 0.071 Uiso calc 1 . .
C C18B 0.9988(3) 0.73479(19) 0.46353(9) 0.0659(6) Uani d 1 . .
H H18B 0.963120 0.749395 0.493561 0.079 Uiso calc 1 . .
C C19B 1.0478(2) 0.80763(17) 0.43663(9) 0.0593(6) Uani d 1 . .
C C20B 1.1019(3) 0.78322(18) 0.39393(10) 0.0700(7) Uani d 1 . .
H H20B 1.137513 0.831935 0.374852 0.084 Uiso calc 1 . .
C C21B 1.1056(3) 0.68946(17) 0.37820(8) 0.0617(6) Uani d 1 . .
H H21B 1.144360 0.674336 0.348844 0.074 Uiso calc 1 . .
C C22B 0.8523(2) 0.38295(17) 0.29799(8) 0.0599(6) Uani d 1 . .
C C23B 0.5890(3) 0.2675(2) 0.53236(9) 0.0676(6) Uani d 1 . .
H H23D 0.541756 0.324436 0.520484 0.101 Uiso calc 1 . .
H H23E 0.671532 0.286706 0.549044 0.101 Uiso calc 1 . .
H H23F 0.537152 0.232836 0.555109 0.101 Uiso calc 1 . .
C C24B 1.0432(3) 0.9097(2) 0.45374(13) 0.0892(9) Uani d 1 . .
H H24D 0.989531 0.913847 0.481671 0.134 Uiso calc 1 . .
H H24E 1.006030 0.950037 0.427298 0.134 Uiso calc 1 . .
H H24F 1.131171 0.931536 0.463385 0.134 Uiso calc 1 . .

loop_
_atom_site_aniso_label
_atom_site_aniso_U_11
_atom_site_aniso_U_22
_atom_site_aniso_U_33
_atom_site_aniso_U_12
_atom_site_aniso_U_13
_atom_site_aniso_U_23
O1A 0.0649(10) 0.0884(13) 0.0588(9) -0.0090(9) 0.0108(8) 0.0254(9)
O2A 0.0504(9) 0.0733(11) 0.0676(10) -0.0076(8) 0.0095(7) 0.0054(8)
O3A 0.0840(13) 0.0771(13) 0.0989(14) -0.0122(10) 0.0082(11) -0.0350(11)
N1A 0.0440(9) 0.0576(10) 0.0458(9) -0.0023(7) 0.0052(7) 0.0081(7)
N2A 0.1003(18) 0.0772(15) 0.0541(12) 0.0104(13) 0.0028(11) 0.0156(10)
C1A 0.0551(12) 0.0493(11) 0.0472(10) 0.0038(9) 0.0099(9) 0.0094(9)
C2A 0.0532(12) 0.0510(12) 0.0457(10) 0.0118(9) 0.0045(9) 0.0089(9)
C3A 0.0378(9) 0.0527(11) 0.0482(10) 0.0077(8) 0.0025(8) 0.0105(9)
C4A 0.0429(10) 0.0475(11) 0.0425(10) 0.0094(8) 0.0077(8) 0.0061(8)
C5A 0.0464(11) 0.0552(12) 0.0522(11) 0.0016(9) 0.0115(9) 0.0026(9)
C6A 0.095(5) 0.129(6) 0.055(4) -0.062(4) -0.002(3) 0.049(4)
C7A 0.069(3) 0.097(4) 0.051(2) -0.014(3) -0.0021(19) 0.029(2)
C8A 0.058(4) 0.069(5) 0.046(4) -0.003(3) -0.009(3) 0.002(2)
C6AA 0.065(7) 0.122(12) 0.058(8) 0.023(7) 0.014(6) -0.023(7)
C7AA 0.066(5) 0.084(7) 0.035(3) -0.013(5) 0.008(3) 0.006(3)
C8AA 0.052(8) 0.075(9) 0.037(7) -0.018(6) 0.024(6) 0.010(5)
C9A 0.0445(10) 0.0503(11) 0.0421(10) 0.0058(8) 0.0088(8) 0.0049(8)
C10A 0.0411(10) 0.0502(11) 0.0445(10) -0.0005(8) 0.0026(8) 0.0100(8)
C11A 0.0454(11) 0.0657(14) 0.0616(13) 0.0010(10) -0.0051(10) 0.0044(11)
C12A 0.0593(14) 0.0718(16) 0.0664(14) -0.0142(12) -0.0085(11) -0.0072(12)
C13A 0.0596(13) 0.0534(13) 0.0660(13) -0.0135(10) 0.0094(11) -0.0063(10)
C14A 0.0508(12) 0.0572(13) 0.0686(14) 0.0063(10) 0.0046(10) 0.0008(11)
C15A 0.0466(11) 0.0570(12) 0.0538(11) 0.0030(9) -0.0048(9) 0.0006(9)
C16A 0.0449(10) 0.0540(12) 0.0451(10) -0.0013(9) 0.0082(8) 0.0076(9)
C17A 0.0542(13) 0.0550(13) 0.0811(16) 0.0032(10) 0.0071(11) -0.0048(12)
C18A 0.0643(15) 0.0568(14) 0.0847(17) -0.0078(11) -0.0007(13) -0.0096(12)
C19A 0.0530(12) 0.0643(14) 0.0552(12) -0.0051(10) 0.0048(10) 0.0117(10)
C20A 0.0523(12) 0.0664(14) 0.0523(11) 0.0096(10) 0.0085(9) 0.0076(10)
C21A 0.0571(12) 0.0535(12) 0.0459(10) 0.0008(10) 0.0055(9) 0.0016(9)
C22A 0.0637(14) 0.0543(13) 0.0555(13) 0.0103(10) 0.0039(10) 0.0096(10)
C23A 0.090(2) 0.094(2) 0.106(2) 0.0119(18) 0.0168(18) -0.0366(19)
C24A 0.0576(15) 0.095(2) 0.0873(19) -0.0087(14) -0.0062(13) 0.0090(16)
O1B 0.0548(9) 0.0560(9) 0.0661(9) 0.0093(7) -0.0118(7) 0.0051(7)
O2B 0.0607(9) 0.0479(9) 0.0773(10) 0.0092(7) -0.0046(8) 0.0018(7)
O3B 0.0720(11) 0.0662(11) 0.0845(12) -0.0222(9) 0.0214(9) -0.0025(9)
N1B 0.0465(9) 0.0438(9) 0.0420(8) 0.0044(7) 0.0004(7) -0.0016(7)
N2B 0.0919(17) 0.0799(16) 0.0825(15) -0.0069(13) -0.0364(14) -0.0028(12)
C1B 0.0426(10) 0.0496(11) 0.0412(9) 0.0033(8) 0.0011(8) 0.0045(8)
C2B 0.0483(11) 0.0565(12) 0.0367(9) 0.0033(9) -0.0003(8) -0.0037(8)
C3B 0.0472(10) 0.0443(10) 0.0418(9) 0.0072(8) 0.0007(8) -0.0078(8)
C4B 0.0386(9) 0.0482(11) 0.0361(9) 0.0049(8) 0.0049(7) -0.0014(8)
C5B 0.0437(10) 0.0489(12) 0.0453(10) 0.0067(8) 0.0062(8) -0.0010(8)
C6B 0.0526(12) 0.0586(13) 0.0572(12) 0.0100(10) -0.0076(10) 0.0048(10)
C7B 0.0434(11) 0.0633(14) 0.0558(11) 0.0018(9) -0.0065(9) -0.0036(10)
C8B 0.0485(11) 0.0517(12) 0.0478(10) 0.0006(9) -0.0023(9) -0.0035(9)
C9B 0.0402(9) 0.0487(11) 0.0342(8) 0.0048(8) 0.0051(7) -0.0017(7)
C10B 0.0409(9) 0.0455(10) 0.0439(9) 0.0006(8) -0.0058(8) -0.0040(8)
C11B 0.0501(11) 0.0409(10) 0.0562(11) -0.0020(8) 0.0052(9) -0.0017(9)
C12B 0.0498(11) 0.0520(12) 0.0575(12) -0.0008(9) 0.0070(9) -0.0061(9)
C13B 0.0458(11) 0.0551(12) 0.0557(11) -0.0101(9) -0.0001(9) 0.0018(9)
C14B 0.0625(13) 0.0432(11) 0.0726(14) -0.0109(10) 0.0000(11) -0.0026(10)
C15B 0.0570(13) 0.0439(11) 0.0641(13) 0.0013(9) -0.0010(10) -0.0111(9)
C16B 0.0420(10) 0.0467(11) 0.0428(9) 0.0054(8) 0.0006(8) 0.0003(8)
C17B 0.0657(14) 0.0561(13) 0.0573(12) -0.0059(11) 0.0186(10) -0.0036(10)
C18B 0.0691(15) 0.0678(16) 0.0625(14) 0.0010(12) 0.0173(12) -0.0212(12)
C19B 0.0551(12) 0.0513(13) 0.0697(14) 0.0069(10) -0.0090(11) -0.0095(11)
C20B 0.0912(19) 0.0468(13) 0.0725(15) -0.0048(12) 0.0084(14) 0.0094(11)
C21B 0.0829(16) 0.0534(13) 0.0507(12) 0.0017(12) 0.0184(11) 0.0030(10)
C22B 0.0708(15) 0.0574(13) 0.0497(11) 0.0034(11) -0.0101(11) -0.0021(10)
C23B 0.0629(14) 0.0806(17) 0.0601(13) -0.0064(13) 0.0093(11) 0.0109(12)
C24B 0.093(2) 0.0580(16) 0.114(2) 0.0077(15) -0.0134(18) -0.0221(16)

loop_
_atom_type_symbol
_atom_type_description
_atom_type_scat_dispersion_real
_atom_type_scat_dispersion_imag
_atom_type_scat_source
C C 0.0181 0.0091 'International Tables Vol C Tables 4.2.6.8 and 6.1.1.4'
H H 0.0000 0.0000 'International Tables Vol C Tables 4.2.6.8 and 6.1.1.4'
N N 0.0311 0.0180 'International Tables Vol C Tables 4.2.6.8 and 6.1.1.4'
O O 0.0492 0.0322 'International Tables Vol C Tables 4.2.6.8 and 6.1.1.4'

loop_
_geom_angle_atom_site_label_1
_geom_angle_atom_site_label_2
_geom_angle_atom_site_label_3
_geom_angle_site_symmetry_1
_geom_angle_site_symmetry_3
_geom_angle
_geom_angle_publ_flag
C13A O3A C23A . . 119.0(2) ?
C1A N1A C9A . . 122.95(18) ?
C1A N1A C16A . . 116.59(17) ?
C9A N1A C16A . . 120.30(16) ?
O1A C1A N1A . . 122.7(2) ?
O1A C1A C2A . . 123.00(19) ?
N1A C1A C2A . . 114.25(17) ?
C22A C2A C1A . . 109.44(18) ?
C22A C2A C3A . . 112.57(19) ?
C1A C2A C3A . . 113.61(16) ?
C22A C2A H2A . . 106.9 ?
C1A C2A H2A . . 106.9 ?
C3A C2A H2A . . 106.9 ?
C4A C3A C10A . . 113.21(16) ?
C4A C3A C2A . . 107.67(17) ?
C10A C3A C2A . . 114.14(17) ?
C4A C3A H3A . . 107.1 ?
C10A C3A H3A . . 107.1 ?
C2A C3A H3A . . 107.1 ?
C9A C4A C5A . . 120.91(18) ?
C9A C4A C3A . . 122.37(18) ?
C5A C4A C3A . . 116.70(18) ?
O2A C5A C4A . . 121.5(2) ?
O2A C5A C6A . . 122.6(3) ?
C4A C5A C6A . . 116.0(3) ?
O2A C5A C6AA . . 116.4(6) ?
C4A C5A C6AA . . 122.0(6) ?
C7A C6A C5A . . 119.8(5) ?
C7A C6A H6A1 . . 107.4 ?
C5A C6A H6A1 . . 107.4 ?
C7A C6A H6A2 . . 107.4 ?
C5A C6A H6A2 . . 107.4 ?
H6A1 C6A H6A2 . . 106.9 ?
C6A C7A C8A . . 114.0(6) ?
C6A C7A H7A1 . . 108.7 ?
C8A C7A H7A1 . . 108.7 ?
C6A C7A H7A2 . . 108.7 ?
C8A C7A H7A2 . . 108.7 ?
H7A1 C7A H7A2 . . 107.6 ?
C7A C8A C9A . . 113.4(7) ?
C7A C8A H8A1 . . 108.9 ?
C9A C8A H8A1 . . 108.9 ?
C7A C8A H8A2 . . 108.9 ?
C9A C8A H8A2 . . 108.9 ?
H8A1 C8A H8A2 . . 107.7 ?
C7AA C6AA C5A . . 110.6(11) ?
C7AA C6AA H6A3 . . 109.5 ?
C5A C6AA H6A3 . . 109.5 ?
C7AA C6AA H6A4 . . 109.5 ?
C5A C6AA H6A4 . . 109.5 ?
H6A3 C6AA H6A4 . . 108.1 ?
C6AA C7AA C8AA . . 123.9(12) ?
C6AA C7AA H7A3 . . 106.4 ?
C8AA C7AA H7A3 . . 106.4 ?
C6AA C7AA H7A4 . . 106.4 ?
C8AA C7AA H7A4 . . 106.4 ?
H7A3 C7AA H7A4 . . 106.4 ?
C9A C8AA C7AA . . 109.2(12) ?
C9A C8AA H8A3 . . 109.8 ?
C7AA C8AA H8A3 . . 109.8 ?
C9A C8AA H8A4 . . 109.8 ?
C7AA C8AA H8A4 . . 109.8 ?
H8A3 C8AA H8A4 . . 108.3 ?
C4A C9A N1A . . 120.92(18) ?
C4A C9A C8A . . 121.5(4) ?
N1A C9A C8A . . 117.5(4) ?
C4A C9A C8AA . . 125.8(7) ?
N1A C9A C8AA . . 113.1(7) ?
C15A C10A C11A . . 117.6(2) ?
C15A C10A C3A . . 123.09(18) ?
C11A C10A C3A . . 119.35(18) ?
C12A C11A C10A . . 121.4(2) ?
C12A C11A H11A . . 119.3 ?
C10A C11A H11A . . 119.3 ?
C11A C12A C13A . . 120.4(2) ?
C11A C12A H12A . . 119.8 ?
C13A C12A H12A . . 119.8 ?
O3A C13A C14A . . 125.0(2) ?
O3A C13A C12A . . 115.6(2) ?
C14A C13A C12A . . 119.4(2) ?
C13A C14A C15A . . 119.9(2) ?
C13A C14A H14A . . 120.1 ?
C15A C14A H14A . . 120.1 ?
C10A C15A C14A . . 121.4(2) ?
C10A C15A H15A . . 119.3 ?
C14A C15A H15A . . 119.3 ?
C17A C16A C21A . . 120.6(2) ?
C17A C16A N1A . . 120.6(2) ?
C21A C16A N1A . . 118.7(2) ?
C16A C17A C18A . . 119.1(2) ?
C16A C17A H17A . . 120.4 ?
C18A C17A H17A . . 120.4 ?
C19A C18A C17A . . 121.3(2) ?
C19A C18A H18A . . 119.3 ?
C17A C18A H18A . . 119.3 ?
C20A C19A C18A . . 118.6(2) ?
C20A C19A C24A . . 119.8(2) ?
C18A C19A C24A . . 121.6(2) ?
C19A C20A C21A . . 120.8(2) ?
C19A C20A H20A . . 119.6 ?
C21A C20A H20A . . 119.6 ?
C16A C21A C20A . . 119.5(2) ?
C16A C21A H21A . . 120.2 ?
C20A C21A H21A . . 120.2 ?
N2A C22A C2A . . 178.0(3) ?
O3A C23A H23A . . 109.5 ?
O3A C23A H23B . . 109.5 ?
H23A C23A H23B . . 109.5 ?
O3A C23A H23C . . 109.5 ?
H23A C23A H23C . . 109.5 ?
H23B C23A H23C . . 109.5 ?
C19A C24A H24A . . 109.5 ?
C19A C24A H24B . . 109.5 ?
H24A C24A H24B . . 109.5 ?
C19A C24A H24C . . 109.5 ?
H24A C24A H24C . . 109.5 ?
H24B C24A H24C . . 109.5 ?
C13B O3B C23B . . 116.91(19) ?
C1B N1B C9B . . 122.42(17) ?
C1B N1B C16B . . 116.28(16) ?
C9B N1B C16B . . 121.24(15) ?
O1B C1B N1B . . 122.5(2) ?
O1B C1B C2B . . 122.54(18) ?
N1B C1B C2B . . 114.93(16) ?
C22B C2B C1B . . 107.18(18) ?
C22B C2B C3B . . 113.26(19) ?
C1B C2B C3B . . 113.74(15) ?
C22B C2B H2B . . 107.5 ?
C1B C2B H2B . . 107.5 ?
C3B C2B H2B . . 107.5 ?
C4B C3B C10B . . 110.53(15) ?
C4B C3B C2B . . 107.16(17) ?
C10B C3B C2B . . 116.00(16) ?
C4B C3B H3B . . 107.6 ?
C10B C3B H3B . . 107.6 ?
C2B C3B H3B . . 107.6 ?
C9B C4B C5B . . 120.73(17) ?
C9B C4B C3B . . 122.01(17) ?
C5B C4B C3B . . 117.10(18) ?
O2B C5B C4B . . 120.75(19) ?
O2B C5B C6B . . 121.47(19) ?
C4B C5B C6B . . 117.77(18) ?
C5B C6B C7B . . 113.01(18) ?
C5B C6B H6BA . . 109.0 ?
C7B C6B H6BA . . 109.0 ?
C5B C6B H6BB . . 109.0 ?
C7B C6B H6BB . . 109.0 ?
H6BA C6B H6BB . . 107.8 ?
C6B C7B C8B . . 111.51(18) ?
C6B C7B H7BA . . 109.3 ?
C8B C7B H7BA . . 109.3 ?
C6B C7B H7BB . . 109.3 ?
C8B C7B H7BB . . 109.3 ?
H7BA C7B H7BB . . 108.0 ?
C9B C8B C7B . . 111.81(18) ?
C9B C8B H8BA . . 109.3 ?
C7B C8B H8BA . . 109.3 ?
C9B C8B H8BB . . 109.3 ?
C7B C8B H8BB . . 109.3 ?
H8BA C8B H8BB . . 107.9 ?
C4B C9B N1B . . 120.81(17) ?
C4B C9B C8B . . 123.09(18) ?
N1B C9B C8B . . 116.10(18) ?
C11B C10B C15B . . 117.5(2) ?
C11B C10B C3B . . 122.08(18) ?
C15B C10B C3B . . 120.23(19) ?
C10B C11B C12B . . 121.7(2) ?
C10B C11B H11B . . 119.2 ?
C12B C11B H11B . . 119.2 ?
C13B C12B C11B . . 119.6(2) ?
C13B C12B H12B . . 120.2 ?
C11B C12B H12B . . 120.2 ?
O3B C13B C12B . . 123.5(2) ?
O3B C13B C14B . . 116.8(2) ?
C12B C13B C14B . . 119.7(2) ?
C15B C14B C13B . . 120.1(2) ?
C15B C14B H14B . . 119.9 ?
C13B C14B H14B . . 119.9 ?
C14B C15B C10B . . 121.2(2) ?
C14B C15B H15B . . 119.4 ?
C10B C15B H15B . . 119.4 ?
C21B C16B C17B . . 119.6(2) ?
C21B C16B N1B . . 119.62(19) ?
C17B C16B N1B . . 120.78(19) ?
C16B C17B C18B . . 119.7(2) ?
C16B C17B H17B . . 120.1 ?
C18B C17B H17B . . 120.1 ?
C19B C18B C17B . . 121.7(2) ?
C19B C18B H18B . . 119.2 ?
C17B C18B H18B . . 119.2 ?
C18B C19B C20B . . 117.4(2) ?
C18B C19B C24B . . 120.9(3) ?
C20B C19B C24B . . 121.7(3) ?
C19B C20B C21B . . 121.6(2) ?
C19B C20B H20B . . 119.2 ?
C21B C20B H20B . . 119.2 ?
C16B C21B C20B . . 120.0(2) ?
C16B C21B H21B . . 120.0 ?
C20B C21B H21B . . 120.0 ?
N2B C22B C2B . . 179.0(3) ?
O3B C23B H23D . . 109.5 ?
O3B C23B H23E . . 109.5 ?
H23D C23B H23E . . 109.5 ?
O3B C23B H23F . . 109.5 ?
H23D C23B H23F . . 109.5 ?
H23E C23B H23F . . 109.5 ?
C19B C24B H24D . . 109.5 ?
C19B C24B H24E . . 109.5 ?
H24D C24B H24E . . 109.5 ?
C19B C24B H24F . . 109.5 ?
H24D C24B H24F . . 109.5 ?
H24E C24B H24F . . 109.5 ?

loop_
_geom_bond_atom_site_label_1
_geom_bond_atom_site_label_2
_geom_bond_site_symmetry_2
_geom_bond_distance
_geom_bond_publ_flag
O1A C1A . 1.204(3) ?
O2A C5A . 1.222(3) ?
O3A C13A . 1.369(3) ?
O3A C23A . 1.400(4) ?
N1A C1A . 1.380(3) ?
N1A C9A . 1.412(3) ?
N1A C16A . 1.458(3) ?
N2A C22A . 1.136(3) ?
C1A C2A . 1.533(3) ?
C2A C22A . 1.476(3) ?
C2A C3A . 1.543(3) ?
C2A H2A . 1.0000 ?
C3A C4A . 1.510(3) ?
C3A C10A . 1.516(3) ?
C3A H3A . 1.0000 ?
C4A C9A . 1.345(3) ?
C4A C5A . 1.465(3) ?
C5A C6A . 1.487(6) ?
C5A C6AA . 1.515(13) ?
C6A C7A . 1.382(7) ?
C6A H6A1 . 0.9900 ?
C6A H6A2 . 0.9900 ?
C7A C8A . 1.490(10) ?
C7A H7A1 . 0.9900 ?
C7A H7A2 . 0.9900 ?
C8A C9A . 1.503(7) ?
C8A H8A1 . 0.9900 ?
C8A H8A2 . 0.9900 ?
C6AA C7AA . 1.481(13) ?
C6AA H6A3 . 0.9900 ?
C6AA H6A4 . 0.9900 ?
C7AA C8AA . 1.556(13) ?
C7AA H7A3 . 0.9900 ?
C7AA H7A4 . 0.9900 ?
C8AA C9A . 1.518(14) ?
C8AA H8A3 . 0.9900 ?
C8AA H8A4 . 0.9900 ?
C10A C15A . 1.380(3) ?
C10A C11A . 1.392(3) ?
C11A C12A . 1.375(4) ?
C11A H11A . 0.9500 ?
C12A C13A . 1.379(4) ?
C12A H12A . 0.9500 ?
C13A C14A . 1.377(3) ?
C14A C15A . 1.394(3) ?
C14A H14A . 0.9500 ?
C15A H15A . 0.9500 ?
C16A C17A . 1.371(3) ?
C16A C21A . 1.374(3) ?
C17A C18A . 1.388(4) ?
C17A H17A . 0.9500 ?
C18A C19A . 1.380(4) ?
C18A H18A . 0.9500 ?
C19A C20A . 1.375(4) ?
C19A C24A . 1.519(3) ?
C20A C21A . 1.391(3) ?
C20A H20A . 0.9500 ?
C21A H21A . 0.9500 ?
C23A H23A . 0.9800 ?
C23A H23B . 0.9800 ?
C23A H23C . 0.9800 ?
C24A H24A . 0.9800 ?
C24A H24B . 0.9800 ?
C24A H24C . 0.9800 ?
O1B C1B . 1.209(2) ?
O2B C5B . 1.218(3) ?
O3B C13B . 1.378(3) ?
O3B C23B . 1.409(3) ?
N1B C1B . 1.376(3) ?
N1B C9B . 1.412(3) ?
N1B C16B . 1.449(3) ?
N2B C22B . 1.145(3) ?
C1B C2B . 1.522(3) ?
C2B C22B . 1.471(3) ?
C2B C3B . 1.544(3) ?
C2B H2B . 1.0000 ?
C3B C4B . 1.511(3) ?
C3B C10B . 1.522(3) ?
C3B H3B . 1.0000 ?
C4B C9B . 1.349(3) ?
C4B C5B . 1.472(3) ?
C5B C6B . 1.504(3) ?
C6B C7B . 1.506(3) ?
C6B H6BA . 0.9900 ?
C6B H6BB . 0.9900 ?
C7B C8B . 1.514(3) ?
C7B H7BA . 0.9900 ?
C7B H7BB . 0.9900 ?
C8B C9B . 1.500(3) ?
C8B H8BA . 0.9900 ?
C8B H8BB . 0.9900 ?
C10B C11B . 1.386(3) ?
C10B C15B . 1.391(3) ?
C11B C12B . 1.388(3) ?
C11B H11B . 0.9500 ?
C12B C13B . 1.378(3) ?
C12B H12B . 0.9500 ?
C13B C14B . 1.382(3) ?
C14B C15B . 1.381(3) ?
C14B H14B . 0.9500 ?
C15B H15B . 0.9500 ?
C16B C21B . 1.368(3) ?
C16B C17B . 1.374(3) ?
C17B C18B . 1.385(3) ?
C17B H17B . 0.9500 ?
C18B C19B . 1.376(4) ?
C18B H18B . 0.9500 ?
C19B C20B . 1.378(4) ?
C19B C24B . 1.506(3) ?
C20B C21B . 1.383(4) ?
C20B H20B . 0.9500 ?
C21B H21B . 0.9500 ?
C23B H23D . 0.9800 ?
C23B H23E . 0.9800 ?
C23B H23F . 0.9800 ?
C24B H24D . 0.9800 ?
C24B H24E . 0.9800 ?
C24B H24F . 0.9800 ?

loop_
_geom_hbond_atom_site_label_D
_geom_hbond_atom_site_label_H
_geom_hbond_atom_site_label_A
_geom_hbond_site_symmetry_A
_geom_hbond_distance_DH
_geom_hbond_distance_HA
_geom_hbond_distance_DA
_geom_hbond_angle_DHA
_geom_hbond_publ_flag
C21A H21A N2B 2_655 0.95 2.65 3.258(4) 122.7 yes
C14B H14B O3A 1_545 0.95 2.65 3.417(3) 138.7 yes
C3A H3A O1B 1_555 1.00 2.37 3.171(2) 136 yes
C23B H23E Cg9 3_766 0.98 2.93 3.868(3) 160 yes
C23B H23F Cg4 3_666 0.98 2.74 3.710(3) 169 yes

_cod_database_fobs_code 2243767
